data_7208677
loop_
_publ_author_name
'Anio\/la, Michalina'
'Katrusiak, Andrzej'
'Kia, Reza'

_publ_section_title
;
 Negative linear compression and expanding NH&#x22EF;N bonds in an
 imidazoline compound
;
_journal_issue 20
_journal_name_full CrystEngComm
_journal_page_first 6424
_journal_paper_doi 10.1039/c2ce25507c
_journal_volume 14
_journal_year 2012
_chemical_formula_moiety 'C9 H9 Cl N2'
_chemical_formula_sum 'C9 H9 Cl N2'
_chemical_formula_weight 180.63
_chemical_melting_point 408
_chemical_name_common 2-(3-chlorophenyl)-imidazoline
_chemical_name_systematic 2-(3-chlorophenyl)-imidazoline
_space_group_IT_number 43
_symmetry_cell_setting orthorhombic
_symmetry_space_group_name_Hall 'F 2 -2d'
_symmetry_space_group_name_H-M 'F d d 2'
_atom_sites_solution_hydrogens geom
_atom_sites_solution_primary direct
_atom_sites_solution_secondary difmap
_audit_creation_method SHELXL-97
_cell_angle_alpha 90.00
_cell_angle_beta 90.00
_cell_angle_gamma 90.00
_cell_formula_units_Z 16
_cell_length_a 19.875(6)
_cell_length_b 39.36(3)
_cell_length_c 4.398(4)
_cell_measurement_pressure 80000
_cell_measurement_reflns_used 340
_cell_measurement_temperature 296(2)
_cell_measurement_theta_max 17.90
_cell_measurement_theta_min 4.10
_cell_volume 3440(4)
_computing_cell_refinement 'CrysAlis (Oxford Diffraction, 2002)'
_computing_data_collection 'CrysAlis (Oxford Diffraction, 2002)'
_computing_data_reduction 'CrysAlis (Oxford Diffraction, 2002)'
_computing_molecular_graphics 'Mercury 2008'
_computing_publication_material 'SHELXL-97 (Sheldrick, 1997)'
_computing_structure_refinement 'SHELXL-97 (Sheldrick, 1997)'
_computing_structure_solution 'SHELXS-97 (Sheldrick, 1990)'
_diffrn_ambient_temperature 296(2)
_diffrn_detector_area_resol_mean 16.4
_diffrn_measured_fraction_theta_full 0.540
_diffrn_measured_fraction_theta_max 0.540
_diffrn_measurement_device_type 'Kuma KM4CCD \k geometry'
_diffrn_measurement_method
; HP omega scans - for more details see:
A. Budzianowski, A. Katrusiak in High-Pressure Crystallography
(Eds.: A. Katrusiak, P. F. McMillan),
Dordrecht: Kluwer Acad. Publ., 2004 pp.157-168
;
_diffrn_radiation_monochromator graphite
_diffrn_radiation_source 'fine-focus sealed tube'
_diffrn_radiation_type MoK\a
_diffrn_radiation_wavelength 0.71073
_diffrn_reflns_av_R_equivalents 0.2946
_diffrn_reflns_av_sigmaI/netI 0.1363
_diffrn_reflns_limit_h_max 17
_diffrn_reflns_limit_h_min -17
_diffrn_reflns_limit_k_max 20
_diffrn_reflns_limit_k_min -20
_diffrn_reflns_limit_l_max 3
_diffrn_reflns_limit_l_min -3
_diffrn_reflns_number 2242
_diffrn_reflns_theta_full 17.90
_diffrn_reflns_theta_max 17.90
_diffrn_reflns_theta_min 4.10
_exptl_absorpt_coefficient_mu 0.384
_exptl_absorpt_correction_T_max 0.884
_exptl_absorpt_correction_T_min 0.524
_exptl_absorpt_correction_type integration
_exptl_absorpt_process_details
;
Katrusiak, A. (2003). REDSHABS - Program for correcting
reflections intensities for DAC absorption, gasket shadowing
and sample crystal absorption. Adam Mickiewicz University, Pozna\'n.
Katrusiak, A. (2004). Z. Kristallogr. 219, 461-467

Data were collected at room temperature and pressure of 0.08(5) GPa
(80000 kPa) with the crystal obtained by the in-situ high-pressure
crystallization technique. Pressure was determined by monitoring
the shift of the ruby R1-fluorescence line.
;
_exptl_crystal_colour colourless
_exptl_crystal_density_diffrn 1.395
_exptl_crystal_density_meas 1.395
_exptl_crystal_density_method 'not measured'
_exptl_crystal_description plate
_exptl_crystal_F_000 1504
_exptl_crystal_size_max 0.42
_exptl_crystal_size_mid 0.37
_exptl_crystal_size_min 0.23
_refine_diff_density_max 0.186
_refine_diff_density_min -0.200
_refine_diff_density_rms 0.058
_refine_ls_abs_structure_details 'Flack H D (1983), Acta Cryst. A39, 876-881'
_refine_ls_abs_structure_Flack 1.3(5)
_refine_ls_extinction_method none
_refine_ls_goodness_of_fit_ref 1.291
_refine_ls_hydrogen_treatment constr
_refine_ls_matrix_type full
_refine_ls_number_parameters 54
_refine_ls_number_reflns 340
_refine_ls_number_restraints 1
_refine_ls_restrained_S_all 1.289
_refine_ls_R_factor_all 0.1145
_refine_ls_R_factor_gt 0.0994
_refine_ls_shift/su_max 0.017
_refine_ls_shift/su_mean 0.004
_refine_ls_structure_factor_coef Fsqd
_refine_ls_weighting_details 'calc w=1/[\s^2^(Fo^2^)+(0.1000P)^2^+0.0000P] where P=(Fo^2^+2Fc^2^)/3'
_refine_ls_weighting_scheme calc
_refine_ls_wR_factor_gt 0.2218
_refine_ls_wR_factor_ref 0.2367
_reflns_number_gt 300
_reflns_number_total 340
_reflns_threshold_expression >2sigma(I)
_cod_data_source_file c2ce25507c.txt
_cod_data_source_block 0.08GPa
_cod_depositor_comments
;
The following automatic conversions were performed:

'_symmetry_cell_setting' value 'Orthorhombic' changed to
'orthorhombic' according to
/home/saulius/struct/CIF-dictionaries/cif_core.dic dictionary named
'cif_core.dic' version 2.4.2 from 2011-04-26.

Automatic conversion script
Id: cif_fix_values 1891 2012-01-12 08:04:46Z andrius 
;
_cod_original_cell_volume 3441(5)
_cod_original_sg_symbol_H-M Fdd2
_cod_database_code 7208677

loop_
_symmetry_equiv_pos_as_xyz
'x, y, z'
'-x, -y, z'
'x+1/4, -y+1/4, z+1/4'
'-x+1/4, y+1/4, z+1/4'
'x, y+1/2, z+1/2'
'-x, -y+1/2, z+1/2'
'x+1/4, -y+3/4, z+3/4'
'-x+1/4, y+3/4, z+3/4'
'x+1/2, y, z+1/2'
'-x+1/2, -y, z+1/2'
'x+3/4, -y+1/4, z+3/4'
'-x+3/4, y+1/4, z+3/4'
'x+1/2, y+1/2, z'
'-x+1/2, -y+1/2, z'
'x+3/4, -y+3/4, z+1/4'
'-x+3/4, y+3/4, z+1/4'

loop_
_atom_site_label
_atom_site_type_symbol
_atom_site_fract_x
_atom_site_fract_y
_atom_site_fract_z
_atom_site_U_iso_or_equiv
_atom_site_adp_type
_atom_site_occupancy
_atom_site_symmetry_multiplicity
_atom_site_calc_flag
_atom_site_refinement_flags
Cl1 Cl 0.1657(3) 0.2467(2) 0.0229(13) 0.092(5) Uani 1 1 d .
N1 N 0.0040(9) 0.1067(8) 0.189(3) 0.083(7) Uiso 1 1 d .
H1 H -0.0334 0.1107 0.0979 0.100 Uiso 1 1 calc R
N3 N 0.1098(7) 0.1171(7) 0.314(3) 0.057(5) Uiso 1 1 d .
C7 C 0.1063(8) 0.1885(9) 0.069(5) 0.053(6) Uiso 1 1 d .
H7 H 0.1400 0.1852 0.2132 0.064 Uiso 1 1 calc R
C8 C 0.1032(8) 0.2172(9) -0.075(4) 0.040(6) Uiso 1 1 d .
C9 C 0.0555(8) 0.2244(9) -0.256(4) 0.056(6) Uiso 1 1 d .
H9 H 0.0540 0.2455 -0.3506 0.067 Uiso 1 1 calc R
C10 C 0.0051(8) 0.2003(7) -0.313(4) 0.045(6) Uiso 1 1 d .
H10 H -0.0299 0.2061 -0.4434 0.054 Uiso 1 1 calc R
C11 C 0.0055(9) 0.1687(8) -0.185(4) 0.056(6) Uiso 1 1 d .
H11 H -0.0281 0.1529 -0.2280 0.067 Uiso 1 1 calc R
C6 C 0.0577(9) 0.1610(8) 0.010(4) 0.057(7) Uiso 1 1 d .
C2 C 0.0597(9) 0.1282(8) 0.170(3) 0.043(6) Uiso 1 1 d .
C5 C 0.0145(7) 0.0780(8) 0.370(4) 0.050(5) Uiso 1 1 d .
H51 H 0.0076 0.0569 0.2592 0.060 Uiso 1 1 calc R
H52 H -0.0126 0.0781 0.5531 0.060 Uiso 1 1 calc R
C4 C 0.0922(9) 0.0854(10) 0.436(5) 0.071(7) Uiso 1 1 d .
H41 H 0.1003 0.0853 0.6535 0.085 Uiso 1 1 calc R
H42 H 0.1197 0.0677 0.3451 0.085 Uiso 1 1 calc R

loop_
_atom_site_aniso_label
_atom_site_aniso_U_11
_atom_site_aniso_U_22
_atom_site_aniso_U_33
_atom_site_aniso_U_23
_atom_site_aniso_U_13
_atom_site_aniso_U_12
Cl1 0.073(5) 0.067(15) 0.136(6) 0.011(6) -0.010(4) -0.003(5)

loop_
_atom_type_symbol
_atom_type_description
_atom_type_scat_dispersion_real
_atom_type_scat_dispersion_imag
_atom_type_scat_source
C C 0.0033 0.0016 'International Tables Vol C Tables 4.2.6.8 and 6.1.1.4'
H H 0.0000 0.0000 'International Tables Vol C Tables 4.2.6.8 and 6.1.1.4'
N N 0.0061 0.0033 'International Tables Vol C Tables 4.2.6.8 and 6.1.1.4'
Cl Cl 0.1484 0.1585 'International Tables Vol C Tables 4.2.6.8 and 6.1.1.4'

loop_
_geom_angle_atom_site_label_1
_geom_angle_atom_site_label_2
_geom_angle_atom_site_label_3
_geom_angle
C5 N1 C2 114.0(18)
C2 N3 C4 107.7(16)
C8 C7 C6 121(2)
C7 C8 C9 122(3)
C7 C8 Cl1 115.1(17)
C9 C8 Cl1 122(2)
C8 C9 C10 120(3)
C11 C10 C9 123(2)
C10 C11 C6 117(2)
C11 C6 C2 121(2)
C11 C6 C7 116(3)
C2 C6 C7 122.8(19)
N3 C2 C6 125(2)
N3 C2 N1 113(2)
C6 C2 N1 122.7(17)
N1 C5 C4 96(2)
N3 C4 C5 109(2)

loop_
_geom_bond_atom_site_label_1
_geom_bond_atom_site_label_2
_geom_bond_distance
Cl1 C8 1.75(3)
N1 C5 1.40(4)
N1 C2 1.40(3)
N3 C2 1.26(2)
N3 C4 1.40(4)
C7 C8 1.30(4)
C7 C6 1.47(4)
C8 C9 1.27(2)
C9 C10 1.40(3)
C10 C11 1.37(4)
C11 C6 1.38(2)
C6 C2 1.47(4)
C5 C4 1.60(2)
